data_7027420
loop_
_publ_author_name
'Steed, Jonathan W.'
'Junk, Peter C.'

_publ_section_title
;
 Stabilisation of sodium complexes of 18-crown-6 by intramolecular
 hydrogen bonding&#x200A;&#x2020;
;
_journal_issue 13
_journal_name_full 'Journal of the Chemical Society, Dalton Transactions'
_journal_page_first 2141
_journal_paper_doi 10.1039/a902358e
_journal_year 1999
_chemical_formula_sum 'C12 H28 N3 Na O8'
_chemical_formula_weight 365.36
_chemical_name_systematic
; 
 ? 
;
_space_group_IT_number 2
_symmetry_cell_setting triclinic
_symmetry_space_group_name_Hall '-P 1'
_symmetry_space_group_name_H-M 'P -1'
_atom_sites_solution_hydrogens geom
_atom_sites_solution_primary direct
_atom_sites_solution_secondary difmap
_audit_creation_method SHELXL-97
_cell_angle_alpha 67.8250(10)
_cell_angle_beta 76.1130(10)
_cell_angle_gamma 67.5510(10)
_cell_formula_units_Z 2
_cell_length_a 9.5186(8)
_cell_length_b 10.4064(9)
_cell_length_c 11.0250(6)
_cell_measurement_temperature 123(2)
_cell_volume 928.78(12)
_computing_structure_refinement 'SHELXL-97 (Sheldrick, 1997)'
_computing_structure_solution 'SHELXS-97 (Sheldrick, 1990)'
_diffrn_ambient_temperature 123(2)
_diffrn_measured_fraction_theta_full 0.928
_diffrn_measured_fraction_theta_max 0.928
_diffrn_measurement_device_type KappaCCD
_diffrn_radiation_monochromator graphite
_diffrn_radiation_source 'fine-focus sealed tube'
_diffrn_radiation_type MoK\a
_diffrn_radiation_wavelength 0.71070
_diffrn_reflns_av_R_equivalents 0.0254
_diffrn_reflns_av_sigmaI/netI 0.0498
_diffrn_reflns_limit_h_max 10
_diffrn_reflns_limit_h_min -11
_diffrn_reflns_limit_k_max 12
_diffrn_reflns_limit_k_min -12
_diffrn_reflns_limit_l_max 13
_diffrn_reflns_limit_l_min -13
_diffrn_reflns_number 5761
_diffrn_reflns_theta_full 26.00
_diffrn_reflns_theta_max 26.00
_diffrn_reflns_theta_min 3.24
_exptl_absorpt_coefficient_mu 0.127
_exptl_absorpt_correction_T_max 0.9750
_exptl_absorpt_correction_T_min 0.9392
_exptl_crystal_colour colourless
_exptl_crystal_density_diffrn 1.306
_exptl_crystal_density_method 'not measured'
_exptl_crystal_description prism
_exptl_crystal_F_000 392
_exptl_crystal_size_max 0.50
_exptl_crystal_size_mid 0.30
_exptl_crystal_size_min 0.20
_refine_diff_density_max 0.410
_refine_diff_density_min -0.261
_refine_diff_density_rms 0.049
_refine_ls_extinction_coef 0.070(13)
_refine_ls_extinction_expression Fc^*^=kFc[1+0.001xFc^2^\l^3^/sin(2\q)]^-1/4^
_refine_ls_extinction_method SHELXL
_refine_ls_goodness_of_fit_ref 1.063
_refine_ls_hydrogen_treatment mixed
_refine_ls_matrix_type full
_refine_ls_number_parameters 245
_refine_ls_number_reflns 3388
_refine_ls_number_restraints 0
_refine_ls_restrained_S_all 1.063
_refine_ls_R_factor_all 0.0892
_refine_ls_R_factor_gt 0.0606
_refine_ls_shift/su_max 0.002
_refine_ls_shift/su_mean 0.000
_refine_ls_structure_factor_coef Fsqd
_refine_ls_weighting_details 'w=1/[\s^2^(Fo^2^)+(0.0644P)^2^+0.7419P] where P=(Fo^2^+2Fc^2^)/3'
_refine_ls_weighting_scheme calc
_refine_ls_wR_factor_gt 0.1611
_refine_ls_wR_factor_ref 0.1824
_reflns_number_gt 1998
_reflns_number_total 3388
_reflns_threshold_expression >2sigma(I)
_cod_data_source_file 902358esup1.cif
_cod_data_source_block nan318
_cod_depositor_comments
;
The following automatic conversions were performed:

'_refine_ls_weighting_scheme' value 'calc
w=1/[\s^2^(Fo^2^)+(0.0644P)^2^+0.7419P] where P=(Fo^2^+2Fc^2^)/3' was
changed to 'calc'. New tag '_refine_ls_weighting_details' was
created. The value of the new tag was set to
'w=1/[\s^2^(Fo^2^)+(0.0644P)^2^+0.7419P] where P=(Fo^2^+2Fc^2^)/3'.

Automatic conversion script
Id: cif_fix_values 3143 2015-03-26 13:38:13Z robertas 
;
_cod_original_sg_symbol_H-M P-1
_cod_database_code 7027420

loop_
_symmetry_equiv_pos_as_xyz
'x, y, z'
'-x, -y, -z'

loop_
_atom_site_label
_atom_site_type_symbol
_atom_site_fract_x
_atom_site_fract_y
_atom_site_fract_z
_atom_site_U_iso_or_equiv
_atom_site_adp_type
_atom_site_occupancy
_atom_site_calc_flag
_atom_site_refinement_flags
Na1 Na 0.51930(19) 1.0198(2) 0.45896(15) 0.0213(5) Uani 0.50 d P
Na2 Na 0.9764(2) 0.4750(2) 0.05150(19) 0.0316(5) Uani 0.50 d P
O1 O 0.6344(5) 1.1128(5) 0.5251(4) 0.0427(10) Uani 0.50 d P
O2 O 0.8721(5) 0.3903(4) -0.0332(4) 0.0286(9) Uani 0.50 d P
O11 O 0.5718(4) 1.0890(5) 0.6133(5) 0.0412(10) Uani 0.50 d P
O12 O 0.9222(4) 0.4065(4) -0.1028(4) 0.0278(9) Uani 0.50 d P
O1A O 0.52128(18) 1.23850(18) 0.27191(15) 0.0256(4) Uani 1 d .
O2A O 0.72100(18) 0.95647(17) 0.28642(15) 0.0247(4) Uani 1 d .
O3A O 0.73714(18) 0.73833(17) 0.54126(15) 0.0246(4) Uani 1 d .
C1A C 0.5978(3) 1.1992(3) 0.1561(2) 0.0279(6) Uani 1 d .
H1A2 H 0.6136 1.2862 0.0838 0.033 Uiso 1 calc R
H1A1 H 0.5352 1.1612 0.1271 0.033 Uiso 1 calc R
C2A C 0.7489(3) 1.0834(3) 0.1887(2) 0.0277(6) Uani 1 d .
H2A2 H 0.8078 1.0590 0.1087 0.033 Uiso 1 calc R
H2A1 H 0.8091 1.1195 0.2225 0.033 Uiso 1 calc R
C3A C 0.8594(3) 0.8487(3) 0.3338(3) 0.0308(6) Uani 1 d .
H3A2 H 0.9034 0.8858 0.3812 0.037 Uiso 1 calc R
H3A1 H 0.9347 0.8271 0.2588 0.037 Uiso 1 calc R
C4A C 0.8264(3) 0.7118(3) 0.4249(2) 0.0306(6) Uani 1 d .
H4B H 0.7703 0.6819 0.3810 0.037 Uiso 1 calc R
H4A H 0.9235 0.6312 0.4474 0.037 Uiso 1 calc R
C5A C 0.6946(3) 0.6132(3) 0.6269(2) 0.0279(6) Uani 1 d .
H5A2 H 0.7867 0.5251 0.6434 0.034 Uiso 1 calc R
H5A1 H 0.6249 0.5961 0.5853 0.034 Uiso 1 calc R
C6A C 0.6166(3) 0.6399(3) 0.7535(2) 0.0291(6) Uani 1 d .
H6A2 H 0.5927 0.5515 0.8162 0.035 Uiso 1 calc R
H6A1 H 0.6845 0.6616 0.7932 0.035 Uiso 1 calc R
O1B O 0.77882(19) 0.54363(19) 0.21354(16) 0.0288(5) Uani 1 d .
O2B O 0.97869(19) 0.26146(19) 0.22864(17) 0.0305(5) Uani 1 d .
O3B O 1.2370(2) 0.23845(19) 0.04110(17) 0.0305(5) Uani 1 d .
C1B C 0.7522(3) 0.4163(3) 0.3114(3) 0.0334(6) Uani 1 d .
H1B2 H 0.6913 0.3803 0.2783 0.040 Uiso 1 calc R
H1B1 H 0.6942 0.4404 0.3918 0.040 Uiso 1 calc R
C2B C 0.9039(3) 0.3000(3) 0.3432(3) 0.0356(6) Uani 1 d .
H2B2 H 0.9669 0.3376 0.3721 0.043 Uiso 1 calc R
H2B1 H 0.8882 0.2129 0.4155 0.043 Uiso 1 calc R
C3B C 1.1168(3) 0.1400(3) 0.2536(3) 0.0328(6) Uani 1 d .
H3B2 H 1.0932 0.0514 0.3160 0.039 Uiso 1 calc R
H3B1 H 1.1847 0.1615 0.2933 0.039 Uiso 1 calc R
C4B C 1.1944(3) 0.1141(3) 0.1264(3) 0.0376(7) Uani 1 d .
H4B2 H 1.2864 0.0258 0.1426 0.045 Uiso 1 calc R
H4B1 H 1.1244 0.0973 0.0848 0.045 Uiso 1 calc R
C5B C 1.3255(3) 0.2126(3) -0.0755(3) 0.0376(7) Uani 1 d .
H5B2 H 1.2686 0.1838 -0.1196 0.045 Uiso 1 calc R
H5B1 H 1.4222 0.1313 -0.0533 0.045 Uiso 1 calc R
C6B C 1.3598(3) 0.3480(3) -0.1659(3) 0.0365(7) Uani 1 d .
H6B2 H 1.4040 0.3848 -0.1183 0.044 Uiso 1 calc R
H6B1 H 1.4351 0.3260 -0.2408 0.044 Uiso 1 calc R
N1S N 1.2303(3) -0.2441(2) 0.1468(2) 0.0331(6) Uani 1 d .
N2S N 1.2499(2) -0.2504(2) 0.2498(2) 0.0237(4) Uani 1 d .
N3S N 1.2698(3) -0.2571(3) 0.3539(2) 0.0383(6) Uani 1 d .

loop_
_atom_site_aniso_label
_atom_site_aniso_U_11
_atom_site_aniso_U_22
_atom_site_aniso_U_33
_atom_site_aniso_U_23
_atom_site_aniso_U_13
_atom_site_aniso_U_12
Na1 0.0236(10) 0.0278(11) 0.0183(11) -0.0096(9) 0.0002(8) -0.0137(8)
Na2 0.0363(12) 0.0341(12) 0.0302(11) -0.0085(9) -0.0049(9) -0.0185(10)
O1 0.055(3) 0.042(2) 0.039(2) -0.0006(19) -0.021(2) -0.026(2)
O2 0.040(2) 0.026(2) 0.025(2) 0.0002(17) -0.0123(17) -0.0205(18)
O11 0.031(2) 0.056(3) 0.047(3) -0.031(2) -0.0058(18) -0.010(2)
O12 0.026(2) 0.042(2) 0.025(2) -0.0171(19) -0.0006(16) -0.0149(17)
O1A 0.0253(9) 0.0231(9) 0.0250(9) -0.0069(7) -0.0051(7) -0.0035(7)
O2A 0.0231(9) 0.0219(9) 0.0253(9) -0.0058(7) -0.0037(7) -0.0045(7)
O3A 0.0271(9) 0.0192(9) 0.0290(9) -0.0111(7) -0.0028(7) -0.0058(7)
C1A 0.0349(14) 0.0228(13) 0.0228(13) -0.0057(10) -0.0036(10) -0.0075(11)
C2A 0.0285(13) 0.0260(13) 0.0262(13) -0.0079(10) 0.0008(10) -0.0088(11)
C3A 0.0206(12) 0.0346(15) 0.0314(14) -0.0124(11) -0.0036(10) -0.0005(11)
C4A 0.0305(13) 0.0250(13) 0.0295(13) -0.0128(10) -0.0048(10) 0.0029(11)
C5A 0.0297(13) 0.0160(12) 0.0366(14) -0.0071(10) -0.0060(10) -0.0057(10)
C6A 0.0251(13) 0.0207(13) 0.0345(14) -0.0014(10) -0.0077(10) -0.0046(10)
O1B 0.0266(9) 0.0290(10) 0.0298(10) -0.0113(7) -0.0077(7) -0.0034(8)
O2B 0.0258(9) 0.0242(9) 0.0375(11) -0.0045(8) -0.0075(7) -0.0069(8)
O3B 0.0316(10) 0.0247(9) 0.0373(10) -0.0118(8) -0.0094(8) -0.0060(8)
C1B 0.0343(14) 0.0343(15) 0.0325(15) -0.0113(11) -0.0051(11) -0.0106(12)
C2B 0.0394(15) 0.0313(15) 0.0379(15) -0.0094(11) -0.0115(12) -0.0106(12)
C3B 0.0303(14) 0.0206(13) 0.0440(16) -0.0009(11) -0.0127(11) -0.0086(11)
C4B 0.0344(15) 0.0199(13) 0.0576(18) -0.0108(12) -0.0128(13) -0.0047(11)
C5B 0.0346(15) 0.0292(14) 0.0448(16) -0.0167(12) -0.0120(12) 0.0036(12)
C6B 0.0292(14) 0.0366(16) 0.0361(15) -0.0108(12) -0.0098(11) 0.0001(12)
N1S 0.0467(14) 0.0345(13) 0.0260(12) -0.0128(9) -0.0015(10) -0.0199(11)
N2S 0.0239(9) 0.0184(8) 0.0306(11) -0.0092(7) 0.0007(7) -0.0098(7)
N3S 0.0581(16) 0.0346(13) 0.0318(13) -0.0112(10) -0.0122(11) -0.0202(12)

loop_
_atom_type_symbol
_atom_type_description
_atom_type_scat_dispersion_real
_atom_type_scat_dispersion_imag
_atom_type_scat_source
C C 0.0033 0.0016 'International Tables Vol C Tables 4.2.6.8 and 6.1.1.4'
H H 0.0000 0.0000 'International Tables Vol C Tables 4.2.6.8 and 6.1.1.4'
O O 0.0106 0.0060 'International Tables Vol C Tables 4.2.6.8 and 6.1.1.4'
N N 0.0061 0.0033 'International Tables Vol C Tables 4.2.6.8 and 6.1.1.4'
Na Na 0.0362 0.0249 'International Tables Vol C Tables 4.2.6.8 and 6.1.1.4'

loop_
_geom_angle_atom_site_label_1
_geom_angle_atom_site_label_2
_geom_angle_atom_site_label_3
_geom_angle
_geom_angle_site_symmetry_1
_geom_angle_site_symmetry_3
Na1 Na1 O1 91.8(2) 2_676 .
Na1 Na1 O11 90.6(3) 2_676 2_676
O1 Na1 O11 173.52(18) . 2_676
Na1 Na1 O11 66.5(2) 2_676 .
O1 Na1 O11 26.01(14) . .
O11 Na1 O11 157.09(9) 2_676 .
Na1 Na1 O1 65.4(2) 2_676 2_676
O1 Na1 O1 157.19(9) . 2_676
O11 Na1 O1 25.91(14) 2_676 2_676
O11 Na1 O1 131.50(15) . 2_676
Na1 Na1 O1A 148.5(3) 2_676 .
O1 Na1 O1A 78.54(13) . .
O11 Na1 O1A 102.31(15) 2_676 .
O11 Na1 O1A 97.83(15) . .
O1 Na1 O1A 120.74(13) 2_676 .
Na1 Na1 O2A 141.5(3) 2_676 .
O1 Na1 O2A 95.92(16) . .
O11 Na1 O2A 78.49(13) 2_676 .
O11 Na1 O2A 119.19(14) . .
O1 Na1 O2A 102.11(15) 2_676 .
O1A Na1 O2A 69.87(7) . .
Na1 Na1 O3A 84.9(2) 2_676 2_676
O1 Na1 O3A 88.28(15) . 2_676
O11 Na1 O3A 97.91(12) 2_676 2_676
O11 Na1 O3A 80.76(12) . 2_676
O1 Na1 O3A 89.61(14) 2_676 2_676
O1A Na1 O3A 65.00(7) . 2_676
O2A Na1 O3A 132.80(8) . 2_676
Na1 Na1 O3A 76.7(2) 2_676 .
O1 Na1 O3A 92.26(13) . .
O11 Na1 O3A 82.46(13) 2_676 .
O11 Na1 O3A 91.75(13) . .
O1 Na1 O3A 82.80(13) 2_676 .
O1A Na1 O3A 133.05(8) . .
O2A Na1 O3A 65.43(6) . .
O3A Na1 O3A 161.61(6) 2_676 .
Na2 Na2 O2 85.9(2) 2_765 .
Na2 Na2 O12 84.7(2) 2_765 2_765
O2 Na2 O12 169.10(16) . 2_765
Na2 Na2 O2 65.1(2) 2_765 2_765
O2 Na2 O2 150.96(11) . 2_765
O12 Na2 O2 20.22(11) 2_765 2_765
Na2 Na2 O12 66.4(2) 2_765 .
O2 Na2 O12 20.17(11) . .
O12 Na2 O12 151.02(11) 2_765 .
O2 Na2 O12 131.19(14) 2_765 .
Na2 Na2 O2B 147.4(3) 2_765 .
O2 Na2 O2B 82.83(13) . .
O12 Na2 O2B 108.07(14) 2_765 .
O2 Na2 O2B 121.58(13) 2_765 .
O12 Na2 O2B 97.16(14) . .
Na2 Na2 O1B 139.4(3) 2_765 .
O2 Na2 O1B 100.75(15) . .
O12 Na2 O1B 83.13(13) 2_765 .
O2 Na2 O1B 101.53(15) 2_765 .
O12 Na2 O1B 118.66(14) . .
O2B Na2 O1B 72.93(8) . .
Na2 Na2 O3B 83.0(2) 2_765 .
O2 Na2 O3B 87.14(14) . .
O12 Na2 O3B 97.00(12) 2_765 .
O2 Na2 O3B 89.18(13) 2_765 .
O12 Na2 O3B 80.11(12) . .
O2B Na2 O3B 66.08(8) . .
O1B Na2 O3B 136.89(10) . .
Na2 Na2 O3B 74.1(2) 2_765 2_765
O2 Na2 O3B 91.15(13) . 2_765
O12 Na2 O3B 81.10(12) 2_765 2_765
O2 Na2 O3B 81.30(12) 2_765 2_765
O12 Na2 O3B 90.53(12) . 2_765
O2B Na2 O3B 136.34(10) . 2_765
O1B Na2 O3B 65.81(7) . 2_765
O3B Na2 O3B 157.09(8) . 2_765
Na2 Na2 C2B 169.9(3) 2_765 .
O2 Na2 C2B 97.38(14) . .
O12 Na2 C2B 92.88(14) 2_765 .
O2 Na2 C2B 111.25(13) 2_765 .
O12 Na2 C2B 115.65(14) . .
O2B Na2 C2B 25.52(7) . .
O1B Na2 C2B 49.44(7) . .
O3B Na2 C2B 87.66(8) . .
O3B Na2 C2B 115.20(9) 2_765 .
O11 O1 Na1 88.2(3) . .
O11 O1 Na1 65.9(3) . 2_676
Na1 O1 Na1 22.81(9) . 2_676
O12 O2 Na2 94.9(4) . .
O12 O2 Na2 66.8(4) . 2_765
Na2 O2 Na2 29.04(11) . 2_765
O1 O11 Na1 88.2(3) . 2_676
O1 O11 Na1 65.8(3) . .
Na1 O11 Na1 22.91(9) 2_676 .
O2 O12 Na2 93.0(4) . 2_765
O2 O12 Na2 64.9(3) . .
Na2 O12 Na2 28.98(11) 2_765 .
C6A O1A C1A 112.15(17) 2_676 .
C6A O1A Na1 119.76(14) 2_676 .
C1A O1A Na1 110.21(14) . .
C3A O2A C2A 111.21(18) . .
C3A O2A Na1 114.41(14) . .
C2A O2A Na1 111.77(13) . .
C4A O3A C5A 111.00(18) . .
C4A O3A Na1 123.55(14) . 2_676
C5A O3A Na1 106.52(13) . 2_676
C4A O3A Na1 106.08(13) . .
C5A O3A Na1 122.13(13) . .
Na1 O3A Na1 18.39(6) 2_676 .
O1A C1A C2A 108.14(18) . .
O2A C2A C1A 108.36(19) . .
O2A C3A C4A 109.1(2) . .
O3A C4A C3A 109.4(2) . .
O3A C5A C6A 108.97(19) . .
O1A C6A C5A 108.73(19) 2_676 .
C1B O1B C6B 111.82(19) . 2_765
C1B O1B Na2 109.86(15) . .
C6B O1B Na2 115.88(15) 2_765 .
C2B O2B C3B 112.10(19) . .
C2B O2B Na2 109.04(16) . .
C3B O2B Na2 120.67(15) . .
C5B O3B C4B 111.3(2) . .
C5B O3B Na2 125.47(15) . .
C4B O3B Na2 104.44(15) . .
C5B O3B Na2 103.69(14) . 2_765
C4B O3B Na2 123.81(15) . 2_765
Na2 O3B Na2 22.91(8) . 2_765
O1B C1B C2B 108.7(2) . .
O2B C2B C1B 108.3(2) . .
O2B C2B Na2 45.44(12) . .
C1B C2B Na2 77.65(14) . .
O2B C3B C4B 108.7(2) . .
O3B C4B C3B 109.3(2) . .
O3B C5B C6B 109.8(2) . .
O1B C6B C5B 108.7(2) 2_765 .
N1S N2S N3S 179.9(3) . .

loop_
_geom_bond_atom_site_label_1
_geom_bond_atom_site_label_2
_geom_bond_distance
_geom_bond_site_symmetry_2
Na1 Na1 0.894(3) 2_676
Na1 O1 2.096(4) .
Na1 O11 2.105(4) 2_676
Na1 O11 2.296(4) .
Na1 O1 2.304(4) 2_676
Na1 O1A 2.430(2) .
Na1 O2A 2.443(2) .
Na1 O3A 2.757(2) 2_676
Na1 O3A 2.822(2) .
Na2 Na2 1.118(4) 2_765
Na2 O2 2.090(4) .
Na2 O12 2.115(4) 2_765
Na2 O2 2.298(4) 2_765
Na2 O12 2.298(4) .
Na2 O2B 2.336(3) .
Na2 O1B 2.359(3) .
Na2 O3B 2.764(3) .
Na2 O3B 2.852(3) 2_765
Na2 C2B 3.100(3) .
O1 O11 1.007(5) .
O1 Na1 2.304(4) 2_676
O2 O12 0.795(4) .
O2 Na2 2.298(4) 2_765
O11 Na1 2.105(4) 2_676
O12 Na2 2.115(4) 2_765
O1A C6A 1.429(3) 2_676
O1A C1A 1.431(3) .
O2A C3A 1.423(3) .
O2A C2A 1.425(3) .
O3A C4A 1.418(3) .
O3A C5A 1.429(3) .
O3A Na1 2.757(2) 2_676
C1A C2A 1.499(3) .
C3A C4A 1.499(4) .
C5A C6A 1.488(3) .
C6A O1A 1.429(3) 2_676
O1B C1B 1.425(3) .
O1B C6B 1.428(3) 2_765
O2B C2B 1.413(3) .
O2B C3B 1.429(3) .
O3B C5B 1.415(3) .
O3B C4B 1.422(3) .
O3B Na2 2.852(3) 2_765
C1B C2B 1.503(4) .
C3B C4B 1.490(4) .
C5B C6B 1.490(4) .
C6B O1B 1.428(3) 2_765
N1S N2S 1.168(3) .
N2S N3S 1.180(3) .

loop_
_geom_torsion_atom_site_label_1
_geom_torsion_atom_site_label_2
_geom_torsion_atom_site_label_3
_geom_torsion_atom_site_label_4
_geom_torsion
_geom_torsion_site_symmetry_1
_geom_torsion_site_symmetry_4
Na1 Na1 O1 O11 -12.6(4) 2_676 .
O11 Na1 O1 O11 -124.7(13) 2_676 .
O1 Na1 O1 O11 -12.6(4) 2_676 .
O1A Na1 O1 O11 137.1(4) . .
O2A Na1 O1 O11 -154.9(4) . .
O3A Na1 O1 O11 72.3(4) 2_676 .
O3A Na1 O1 O11 -89.4(4) . .
O11 Na1 O1 Na1 -112.1(15) 2_676 2_676
O11 Na1 O1 Na1 12.6(4) . 2_676
O1 Na1 O1 Na1 0.0 2_676 2_676
O1A Na1 O1 Na1 149.7(3) . 2_676
O2A Na1 O1 Na1 -142.3(3) . 2_676
O3A Na1 O1 Na1 84.9(2) 2_676 2_676
O3A Na1 O1 Na1 -76.7(2) . 2_676
Na2 Na2 O2 O12 14.4(5) 2_765 .
O12 Na2 O2 O12 44.0(12) 2_765 .
O2 Na2 O2 O12 14.4(5) 2_765 .
O2B Na2 O2 O12 -135.0(5) . .
O1B Na2 O2 O12 154.0(4) . .
O3B Na2 O2 O12 -68.7(4) . .
O3B Na2 O2 O12 88.4(4) 2_765 .
C2B Na2 O2 O12 -156.0(4) . .
O12 Na2 O2 Na2 29.6(8) 2_765 2_765
O2 Na2 O2 Na2 0.000(1) 2_765 2_765
O12 Na2 O2 Na2 -14.4(5) . 2_765
O2B Na2 O2 Na2 -149.4(3) . 2_765
O1B Na2 O2 Na2 139.6(3) . 2_765
O3B Na2 O2 Na2 -83.1(2) . 2_765
O3B Na2 O2 Na2 74.0(2) 2_765 2_765
C2B Na2 O2 Na2 -170.4(3) . 2_765
Na1 O1 O11 Na1 5.32(17) . 2_676
Na1 O1 O11 Na1 -5.32(17) 2_676 .
Na1 Na1 O11 O1 166.2(4) 2_676 .
O11 Na1 O11 O1 166.2(4) 2_676 .
O1 Na1 O11 O1 173.5(2) 2_676 .
O1A Na1 O11 O1 -42.3(4) . .
O2A Na1 O11 O1 28.9(4) . .
O3A Na1 O11 O1 -105.3(4) 2_676 .
O3A Na1 O11 O1 91.6(4) . .
O1 Na1 O11 Na1 -166.2(4) . 2_676
O11 Na1 O11 Na1 0.000(2) 2_676 2_676
O1 Na1 O11 Na1 7.3(2) 2_676 2_676
O1A Na1 O11 Na1 151.4(3) . 2_676
O2A Na1 O11 Na1 -137.3(3) . 2_676
O3A Na1 O11 Na1 88.5(2) 2_676 2_676
O3A Na1 O11 Na1 -74.6(2) . 2_676
Na2 O2 O12 Na2 -7.6(2) . 2_765
Na2 O2 O12 Na2 7.6(2) 2_765 .
Na2 Na2 O12 O2 -164.3(5) 2_765 .
O12 Na2 O12 O2 -164.3(5) 2_765 .
O2 Na2 O12 O2 -170.8(3) 2_765 .
O2B Na2 O12 O2 45.0(4) . .
O1B Na2 O12 O2 -29.4(5) . .
O3B Na2 O12 O2 109.1(4) . .
O3B Na2 O12 O2 -91.9(4) 2_765 .
C2B Na2 O12 O2 26.6(5) . .
O2 Na2 O12 Na2 164.3(5) . 2_765
O12 Na2 O12 Na2 0.0 2_765 2_765
O2 Na2 O12 Na2 -6.5(2) 2_765 2_765
O2B Na2 O12 Na2 -150.7(3) . 2_765
O1B Na2 O12 Na2 134.9(3) . 2_765
O3B Na2 O12 Na2 -86.6(2) . 2_765
O3B Na2 O12 Na2 72.4(2) 2_765 2_765
C2B Na2 O12 Na2 -169.1(3) . 2_765
Na1 Na1 O1A C6A -32.1(5) 2_676 2_676
O1 Na1 O1A C6A -106.6(2) . 2_676
O11 Na1 O1A C6A 80.0(2) 2_676 2_676
O11 Na1 O1A C6A -89.06(19) . 2_676
O1 Na1 O1A C6A 60.3(2) 2_676 2_676
O2A Na1 O1A C6A 152.65(17) . 2_676
O3A Na1 O1A C6A -13.12(15) 2_676 2_676
O3A Na1 O1A C6A 171.11(15) . 2_676
Na1 Na1 O1A C1A -164.4(5) 2_676 .
O1 Na1 O1A C1A 121.1(2) . .
O11 Na1 O1A C1A -52.35(19) 2_676 .
O11 Na1 O1A C1A 138.63(17) . .
O1 Na1 O1A C1A -72.1(2) 2_676 .
O2A Na1 O1A C1A 20.34(14) . .
O3A Na1 O1A C1A -145.44(15) 2_676 .
O3A Na1 O1A C1A 38.80(19) . .
Na1 Na1 O2A C3A -35.3(4) 2_676 .
O1 Na1 O2A C3A 65.21(19) . .
O11 Na1 O2A C3A -111.5(2) 2_676 .
O11 Na1 O2A C3A 52.9(2) . .
O1 Na1 O2A C3A -100.75(19) 2_676 .
O1A Na1 O2A C3A 140.68(16) . .
O3A Na1 O2A C3A 158.35(16) 2_676 .
O3A Na1 O2A C3A -24.58(15) . .
Na1 Na1 O2A C2A -162.8(4) 2_676 .
O1 Na1 O2A C2A -62.32(19) . .
O11 Na1 O2A C2A 120.99(19) 2_676 .
O11 Na1 O2A C2A -74.6(2) . .
O1 Na1 O2A C2A 131.72(18) 2_676 .
O1A Na1 O2A C2A 13.15(14) . .
O3A Na1 O2A C2A 30.82(19) 2_676 .
O3A Na1 O2A C2A -152.11(15) . .
Na1 Na1 O3A C4A 162.9(2) 2_676 .
O1 Na1 O3A C4A -105.8(2) . .
O11 Na1 O3A C4A 70.5(2) 2_676 .
O11 Na1 O3A C4A -131.78(19) . .
O1 Na1 O3A C4A 96.59(19) 2_676 .
O1A Na1 O3A C4A -29.36(19) . .
O2A Na1 O3A C4A -10.28(14) . .
O3A Na1 O3A C4A 162.9(2) 2_676 .
Na1 Na1 O3A C5A 34.5(3) 2_676 .
O1 Na1 O3A C5A 125.8(2) . .
O11 Na1 O3A C5A -58.0(2) 2_676 .
O11 Na1 O3A C5A 99.8(2) . .
O1 Na1 O3A C5A -31.8(2) 2_676 .
O1A Na1 O3A C5A -157.79(16) . .
O2A Na1 O3A C5A -138.71(17) . .
O3A Na1 O3A C5A 34.5(3) 2_676 .
O1 Na1 O3A Na1 91.4(3) . 2_676
O11 Na1 O3A Na1 -92.4(3) 2_676 2_676
O11 Na1 O3A Na1 65.3(2) . 2_676
O1 Na1 O3A Na1 -66.3(2) 2_676 2_676
O1A Na1 O3A Na1 167.8(3) . 2_676
O2A Na1 O3A Na1 -173.2(2) . 2_676
O3A Na1 O3A Na1 0.000(3) 2_676 2_676
C6A O1A C1A C2A 173.47(19) 2_676 .
Na1 O1A C1A C2A -50.4(2) . .
C3A O2A C2A C1A -172.79(19) . .
Na1 O2A C2A C1A -43.6(2) . .
O1A C1A C2A O2A 63.7(2) . .
C2A O2A C3A C4A -173.90(19) . .
Na1 O2A C3A C4A 58.3(2) . .
C5A O3A C4A C3A 176.1(2) . .
Na1 O3A C4A C3A 47.8(2) 2_676 .
Na1 O3A C4A C3A 41.4(2) . .
O2A C3A C4A O3A -68.3(2) . .
C4A O3A C5A C6A 173.64(19) . .
Na1 O3A C5A C6A -49.4(2) 2_676 .
Na1 O3A C5A C6A -60.1(2) . .
O3A C5A C6A O1A 63.5(2) . 2_676
Na2 Na2 O1B C1B 162.8(4) 2_765 .
O2 Na2 O1B C1B 66.55(19) . .
O12 Na2 O1B C1B -123.77(18) 2_765 .
O2 Na2 O1B C1B -132.19(17) 2_765 .
O12 Na2 O1B C1B 76.5(2) . .
O2B Na2 O1B C1B -12.43(15) . .
O3B Na2 O1B C1B -30.8(2) . .
O3B Na2 O1B C1B 152.93(16) 2_765 .
C2B Na2 O1B C1B -23.99(14) . .
Na2 Na2 O1B C6B 34.9(4) 2_765 2_765
O2 Na2 O1B C6B -61.4(2) . 2_765
O12 Na2 O1B C6B 108.3(2) 2_765 2_765
O2 Na2 O1B C6B 99.9(2) 2_765 2_765
O12 Na2 O1B C6B -51.5(2) . 2_765
O2B Na2 O1B C6B -140.34(18) . 2_765
O3B Na2 O1B C6B -158.76(18) . 2_765
O3B Na2 O1B C6B 25.02(17) 2_765 2_765
C2B Na2 O1B C6B -151.9(2) . 2_765
Na2 Na2 O2B C2B 165.1(4) 2_765 .
O2 Na2 O2B C2B -124.3(2) . .
O12 Na2 O2B C2B 55.9(2) 2_765 .
O2 Na2 O2B C2B 72.5(2) 2_765 .
O12 Na2 O2B C2B -138.55(18) . .
O1B Na2 O2B C2B -20.71(15) . .
O3B Na2 O2B C2B 145.63(16) . .
O3B Na2 O2B C2B -40.2(2) 2_765 .
Na2 Na2 O2B C3B 33.2(5) 2_765 .
O2 Na2 O2B C3B 103.8(2) . .
O12 Na2 O2B C3B -76.0(2) 2_765 .
O2 Na2 O2B C3B -59.3(3) 2_765 .
O12 Na2 O2B C3B 89.6(2) . .
O1B Na2 O2B C3B -152.58(18) . .
O3B Na2 O2B C3B 13.76(17) . .
O3B Na2 O2B C3B -172.09(17) 2_765 .
C2B Na2 O2B C3B -131.9(2) . .
Na2 Na2 O3B C5B -20.1(3) 2_765 .
O2 Na2 O3B C5B 66.1(2) . .
O12 Na2 O3B C5B -103.8(2) 2_765 .
O2 Na2 O3B C5B -85.1(2) 2_765 .
O12 Na2 O3B C5B 47.1(2) . .
O2B Na2 O3B C5B 149.5(2) . .
O1B Na2 O3B C5B 168.84(19) . .
O3B Na2 O3B C5B -20.1(3) 2_765 .
C2B Na2 O3B C5B 163.63(19) . .
Na2 Na2 O3B C4B -150.1(2) 2_765 .
O2 Na2 O3B C4B -63.9(2) . .
O12 Na2 O3B C4B 126.22(19) 2_765 .
O2 Na2 O3B C4B 144.91(18) 2_765 .
O12 Na2 O3B C4B -82.94(19) . .
O2B Na2 O3B C4B 19.52(16) . .
O1B Na2 O3B C4B 38.8(2) . .
O3B Na2 O3B C4B -150.1(2) 2_765 .
C2B Na2 O3B C4B 33.60(16) . .
O2 Na2 O3B Na2 86.2(2) . 2_765
O12 Na2 O3B Na2 -83.7(2) 2_765 2_765
O2 Na2 O3B Na2 -65.0(2) 2_765 2_765
O12 Na2 O3B Na2 67.1(2) . 2_765
O2B Na2 O3B Na2 169.6(2) . 2_765
O1B Na2 O3B Na2 -171.1(3) . 2_765
O3B Na2 O3B Na2 0.000(1) 2_765 2_765
C2B Na2 O3B Na2 -176.3(2) . 2_765
C6B O1B C1B C2B 172.4(2) 2_765 .
Na2 O1B C1B C2B 42.3(2) . .
C3B O2B C2B C1B -173.7(2) . .
Na2 O2B C2B C1B 50.1(2) . .
C3B O2B C2B Na2 136.3(2) . .
O1B C1B C2B O2B -63.5(3) . .
O1B C1B C2B Na2 -29.52(16) . .
Na2 Na2 C2B O2B -52.5(14) 2_765 .
O2 Na2 C2B O2B 55.72(19) . .
O12 Na2 C2B O2B -127.99(19) 2_765 .
O2 Na2 C2B O2B -119.3(2) 2_765 .
O12 Na2 C2B O2B 46.8(2) . .
O1B Na2 C2B O2B 153.59(19) . .
O3B Na2 C2B O2B -31.09(15) . .
O3B Na2 C2B O2B 150.49(16) 2_765 .
Na2 Na2 C2B C1B 175.7(14) 2_765 .
O2 Na2 C2B C1B -76.09(19) . .
O12 Na2 C2B C1B 100.20(18) 2_765 .
O2 Na2 C2B C1B 108.9(2) 2_765 .
O12 Na2 C2B C1B -85.04(19) . .
O2B Na2 C2B C1B -131.8(2) . .
O1B Na2 C2B C1B 21.78(13) . .
O3B Na2 C2B C1B -162.90(15) . .
O3B Na2 C2B C1B 18.69(17) 2_765 .
C2B O2B C3B C4B -175.6(2) . .
Na2 O2B C3B C4B -45.1(2) . .
C5B O3B C4B C3B 173.7(2) . .
Na2 O3B C4B C3B -48.3(2) . .
Na2 O3B C4B C3B -61.8(3) 2_765 .
O2B C3B C4B O3B 63.6(3) . .
C4B O3B C5B C6B 176.5(2) . .
Na2 O3B C5B C6B 49.3(3) . .
Na2 O3B C5B C6B 41.4(2) 2_765 .
O3B C5B C6B O1B -68.7(3) . 2_765
